data_2240612
loop_
_publ_author_name
'Oishi, Takeshi'
'Fukaya, Keisuke'
'Yamaguchi, Yu'
'Sugai, Tomoya'
'Watanabe, Ami'
'Sato, Takaaki'
'Chida, Noritaka'

_publ_section_title
;
 Crystal structure of
 (+-)-(1<i>SR</i>,5<i>SR</i>,6<i>SR</i>,7<i>SR</i>,10<i>SR</i>,11<i>SR</i>,13<i>SR</i>)-13-benzyloxy-7-methoxymethoxy-11,15,18,18-tetramethyl-3-oxo-2,4-dioxatetracyclo[12.3.1.0^1,5^.0^6,11^]octadeca-14,16-dien-10-yl
 benzoate
;
_journal_coeditor_code IS5396
_journal_issue 5
_journal_name_full 'Acta Crystallographica Section E'
_journal_page_first 490
_journal_page_last 493
_journal_paper_doi 10.1107/S2056989015007136
_journal_volume 71
_journal_year 2015
_chemical_formula_iupac 'C36 H42 O8'
_chemical_formula_moiety 'C36 H42 O8'
_chemical_formula_sum 'C36 H42 O8'
_chemical_formula_weight 602.69
_chemical_melting_point 465.2
_chemical_name_systematic
'(+-)-(1<i>SR</i>,5<i>SR</i>,6<i>SR</i>,7<i>SR</i>,10<i>SR</i>,11<i>SR</i>,13<i>SR</i>)-13-Benzyloxy-7-methoxymethoxy-11,15,18,18-tetramethyl-3-oxo-2,4-dioxatetracyclo[12.3.1.0^1,5^.0^6,11^]octadeca-14,16-dien-10-yl benzoate'
_space_group_crystal_system triclinic
_space_group_IT_number 2
_space_group_name_Hall '-P 1'
_space_group_name_H-M_alt 'P -1'
_symmetry_space_group_name_Hall '-P 1'
_symmetry_space_group_name_H-M 'P -1'
_atom_sites_solution_hydrogens geom
_atom_sites_solution_primary direct
_atom_sites_solution_secondary difmap
_cell_angle_alpha 72.148(2)
_cell_angle_beta 86.447(2)
_cell_angle_gamma 66.766(2)
_cell_formula_units_Z 2
_cell_length_a 10.9358(6)
_cell_length_b 11.6121(6)
_cell_length_c 13.6833(7)
_cell_measurement_reflns_used 9212
_cell_measurement_temperature 90.0
_cell_measurement_theta_max 25.01
_cell_measurement_theta_min 2.22
_cell_volume 1516.36(14)
_computing_cell_refinement
;
<i>SAINT</i> (Bruker, 2014)
;
_computing_data_collection
;
<i>APEX2</i> (Bruker, 2014)
;
_computing_data_reduction
;
<i>SAINT</i> (Bruker, 2014)
;
_computing_molecular_graphics
;
<i>Mercury</i> (Macrae <i>et al.</i>, 2006)
;
_computing_publication_material
;
<i>publCif</i> (Westrip, 2010) and <i>PLATON</i> (Spek, 2009)
;
_computing_structure_refinement
;
<i>SHELXL2014</i> (Sheldrick, 2015)
;
_computing_structure_solution
;
<i>SHELXS2013</i> (Sheldrick, 2008)
;
_diffrn_ambient_temperature 90.0
_diffrn_detector_area_resol_mean 8.333
_diffrn_measured_fraction_theta_full 0.999
_diffrn_measured_fraction_theta_max 0.999
_diffrn_measurement_device_type 'Bruker D8 Venture'
_diffrn_measurement_method '\f and \w scans'
_diffrn_radiation_monochromator 'multilayered confocal mirror'
_diffrn_radiation_type MoK\a
_diffrn_radiation_wavelength 0.71073
_diffrn_reflns_av_R_equivalents 0.0519
_diffrn_reflns_limit_h_max 13
_diffrn_reflns_limit_h_min -13
_diffrn_reflns_limit_k_max 13
_diffrn_reflns_limit_k_min -13
_diffrn_reflns_limit_l_max 16
_diffrn_reflns_limit_l_min -16
_diffrn_reflns_number 27885
_diffrn_reflns_theta_full 25.02
_diffrn_reflns_theta_max 25.02
_diffrn_reflns_theta_min 2.13
_diffrn_standards_number 0
_exptl_absorpt_coefficient_mu 0.092
_exptl_absorpt_correction_T_max 0.98
_exptl_absorpt_correction_T_min 0.97
_exptl_absorpt_correction_type multi-scan
_exptl_absorpt_process_details
;
(<i>SADABS</i>; Bruker, 2014)
;
_exptl_crystal_colour colorless
_exptl_crystal_density_diffrn 1.320
_exptl_crystal_density_method 'not measured'
_exptl_crystal_description prism
_exptl_crystal_F_000 644
_exptl_crystal_size_max 0.320
_exptl_crystal_size_mid 0.270
_exptl_crystal_size_min 0.160
_refine_diff_density_max 0.586
_refine_diff_density_min -0.230
_refine_ls_extinction_method none
_refine_ls_goodness_of_fit_ref 1.039
_refine_ls_hydrogen_treatment constr
_refine_ls_matrix_type full
_refine_ls_number_parameters 402
_refine_ls_number_reflns 5346
_refine_ls_number_restraints 0
_refine_ls_restrained_S_all 1.039
_refine_ls_R_factor_all 0.0688
_refine_ls_R_factor_gt 0.0467
_refine_ls_shift/su_max 0.001
_refine_ls_shift/su_mean 0.000
_refine_ls_structure_factor_coef Fsqd
_refine_ls_weighting_details 'w=1/[\s^2^(Fo^2^)+(0.0504P)^2^+1.0416P] where P=(Fo^2^+2Fc^2^)/3'
_refine_ls_weighting_scheme calc
_refine_ls_wR_factor_gt 0.1084
_refine_ls_wR_factor_ref 0.1204
_reflns_number_gt 4078
_reflns_number_total 5346
_reflns_threshold_expression I>2\s(I)
_cod_data_source_file is5396sup1.cf
_cod_data_source_block I
_cod_database_code 2240612

loop_
_space_group_symop_operation_xyz
'x, y, z'
'-x, -y, -z'

loop_
_atom_site_type_symbol
_atom_site_label
_atom_site_fract_x
_atom_site_fract_y
_atom_site_fract_z
_atom_site_U_iso_or_equiv
_atom_site_adp_type
_atom_site_calc_flag
_atom_site_occupancy
C C1 0.2090(2) 0.1750(2) 0.91158(15) 0.0210(5) Uani d 1
C C2 0.3204(2) 0.0817(2) 0.86310(15) 0.0198(5) Uani d 1
H H2 0.3938 0.1143 0.8498 0.024 Uiso calc 1
C C3 0.2821(2) 0.0698(2) 0.76154(15) 0.0184(4) Uani d 1
H H3 0.1858 0.1295 0.7447 0.022 Uiso calc 1
C C4 0.2914(2) -0.0675(2) 0.76837(15) 0.0207(5) Uani d 1
H H4 0.3848 -0.1344 0.7883 0.025 Uiso calc 1
C C5 0.2414(2) -0.0651(2) 0.66551(15) 0.0225(5) Uani d 1
H H5B 0.2627 -0.1569 0.6672 0.027 Uiso calc 1
H H5A 0.1431 -0.0182 0.6578 0.027 Uiso calc 1
C C6 0.2999(2) 0.0002(2) 0.57150(15) 0.0214(5) Uani d 1
H H6A 0.3951 -0.0565 0.5704 0.026 Uiso calc 1
H H6B 0.2523 0.0104 0.5082 0.026 Uiso calc 1
C C7 0.2877(2) 0.1337(2) 0.57361(15) 0.0191(5) Uani d 1
H H7 0.191 0.191 0.5717 0.023 Uiso calc 1
C C8 0.3583(2) 0.1246(2) 0.67110(15) 0.0183(4) Uani d 1
C C9 0.3595(2) 0.2595(2) 0.66630(16) 0.0199(5) Uani d 1
H H9B 0.4203 0.242 0.7246 0.024 Uiso calc 1
H H9A 0.4028 0.2871 0.6028 0.024 Uiso calc 1
C C10 0.2330(2) 0.3811(2) 0.66790(16) 0.0198(5) Uani d 1
H H10 0.1778 0.413 0.602 0.024 Uiso calc 1
C C11 0.1476(2) 0.35654(19) 0.75632(16) 0.0197(5) Uani d 1
C C12 0.0331(2) 0.3454(2) 0.73994(15) 0.0204(5) Uani d 1
C C13 -0.0137(2) 0.2618(2) 0.82427(16) 0.0230(5) Uani d 1
H H13 -0.1038 0.2705 0.8228 0.028 Uiso calc 1
C C14 0.0722(2) 0.1738(2) 0.90249(16) 0.0229(5) Uani d 1
H H14 0.0479 0.1105 0.9525 0.027 Uiso calc 1
C C15 0.1993(2) 0.3171(2) 0.86995(15) 0.0207(5) Uani d 1
C C16 0.3299(2) 0.3293(2) 0.88962(16) 0.0229(5) Uani d 1
H H16B 0.3555 0.2938 0.9636 0.034 Uiso calc 1
H H16C 0.317 0.4222 0.865 0.034 Uiso calc 1
H H16A 0.4005 0.2795 0.8529 0.034 Uiso calc 1
C C17 0.0958(2) 0.4076(2) 0.92429(16) 0.0243(5) Uani d 1
H H17A 0.0079 0.4077 0.9138 0.036 Uiso calc 1
H H17B 0.092 0.4974 0.8955 0.036 Uiso calc 1
H H17C 0.1216 0.3753 0.9981 0.036 Uiso calc 1
C C18 -0.0437(2) 0.3934(2) 0.63817(16) 0.0255(5) Uani d 1
H H18A -0.0215 0.4638 0.5908 0.038 Uiso calc 1
H H18B -0.1396 0.4273 0.648 0.038 Uiso calc 1
H H18C -0.0202 0.3204 0.6094 0.038 Uiso calc 1
C C19 0.5062(2) 0.0313(2) 0.68131(16) 0.0211(5) Uani d 1
H H19B 0.5135 -0.0561 0.6827 0.032 Uiso calc 1
H H19C 0.5482 0.0244 0.7452 0.032 Uiso calc 1
H H19A 0.5512 0.0659 0.6225 0.032 Uiso calc 1
O O20 0.36857(14) -0.04110(14) 0.94740(10) 0.0226(3) Uani d 1
C C21 0.3358(2) -0.0133(2) 1.03550(16) 0.0229(5) Uani d 1
O O22 0.25645(14) 0.11453(14) 1.01974(10) 0.0241(3) Uani d 1
O O23 0.37257(15) -0.09211(15) 1.11907(11) 0.0301(4) Uani d 1
O O24 0.34533(13) 0.19559(14) 0.48470(10) 0.0200(3) Uani d 1
C C25 0.2682(2) 0.2569(2) 0.39610(15) 0.0204(5) Uani d 1
O O26 0.16003(15) 0.25445(15) 0.38570(11) 0.0290(4) Uani d 1
C C27 0.3292(2) 0.3303(2) 0.31322(15) 0.0192(4) Uani d 1
C C28 0.2699(2) 0.3799(2) 0.21389(16) 0.0269(5) Uani d 1
H H28 0.1964 0.362 0.1999 0.032 Uiso calc 1
C C29 0.3180(2) 0.4553(2) 0.13538(17) 0.0300(5) Uani d 1
H H29 0.2785 0.4879 0.0673 0.036 Uiso calc 1
C C30 0.4233(2) 0.4832(2) 0.15603(17) 0.0299(5) Uani d 1
H H30 0.4553 0.5363 0.1023 0.036 Uiso calc 1
C C31 0.4824(2) 0.4342(2) 0.25464(17) 0.0279(5) Uani d 1
H H31 0.5552 0.4534 0.2684 0.033 Uiso calc 1
C C32 0.4363(2) 0.3575(2) 0.33317(16) 0.0218(5) Uani d 1
H H32 0.4776 0.3234 0.4008 0.026 Uiso calc 1
O O33 0.28434(14) 0.47725(14) 0.66845(11) 0.0239(3) Uani d 1
C C34 0.1863(2) 0.6092(2) 0.63828(16) 0.0246(5) Uani d 1
H H34A 0.1914 0.653 0.6887 0.029 Uiso calc 1
H H34B 0.0964 0.6075 0.6389 0.029 Uiso calc 1
C C35 0.2054(2) 0.6865(2) 0.53358(16) 0.0217(5) Uani d 1
C C36 0.1191(2) 0.8177(2) 0.49309(17) 0.0260(5) Uani d 1
H H36 0.0481 0.8562 0.5317 0.031 Uiso calc 1
C C37 0.1356(2) 0.8926(2) 0.39732(17) 0.0313(5) Uani d 1
H H37 0.0773 0.9827 0.3712 0.038 Uiso calc 1
C C38 0.2363(2) 0.8373(3) 0.33917(18) 0.0346(6) Uani d 1
H H38 0.2465 0.8885 0.2727 0.041 Uiso calc 1
C C39 0.3217(2) 0.7074(3) 0.37825(18) 0.0334(6) Uani d 1
H H39 0.3909 0.6689 0.3383 0.04 Uiso calc 1
C C40 0.3080(2) 0.6325(2) 0.47451(17) 0.0269(5) Uani d 1
H H40 0.3688 0.5433 0.501 0.032 Uiso calc 1
O O41 0.20301(14) -0.09407(14) 0.84612(10) 0.0234(3) Uani d 1
C C42 0.2292(2) -0.2270(2) 0.89614(17) 0.0287(5) Uani d 1
H H42B 0.194 -0.2359 0.9653 0.034 Uiso calc 1
H H42A 0.3269 -0.2778 0.9054 0.034 Uiso calc 1
O O43 0.17233(17) -0.28080(15) 0.84205(12) 0.0328(4) Uani d 1
C C44 0.0307(2) -0.2202(2) 0.83398(19) 0.0352(6) Uani d 1
H H44C -0.0029 -0.2401 0.9026 0.053 Uiso calc 1
H H44A -0.0046 -0.254 0.7899 0.053 Uiso calc 1
H H44B 0.0019 -0.1246 0.8039 0.053 Uiso calc 1

loop_
_atom_site_aniso_label
_atom_site_aniso_U_11
_atom_site_aniso_U_22
_atom_site_aniso_U_33
_atom_site_aniso_U_12
_atom_site_aniso_U_13
_atom_site_aniso_U_23
C1 0.0266(11) 0.0233(12) 0.0175(11) -0.0112(9) 0.0021(9) -0.0108(9)
C2 0.0242(11) 0.0197(11) 0.0184(11) -0.0102(9) 0.0022(9) -0.0081(9)
C3 0.0212(10) 0.0200(11) 0.0184(10) -0.0088(9) 0.0023(8) -0.0110(9)
C4 0.0234(11) 0.0212(12) 0.0221(11) -0.0102(9) 0.0056(9) -0.0118(9)
C5 0.0293(12) 0.0228(12) 0.0238(11) -0.0148(10) 0.0043(9) -0.0129(9)
C6 0.0250(11) 0.0233(12) 0.0208(11) -0.0103(9) 0.0021(9) -0.0124(9)
C7 0.0210(11) 0.0224(11) 0.0182(11) -0.0104(9) 0.0059(9) -0.0102(9)
C8 0.0208(11) 0.0191(11) 0.0191(10) -0.0086(9) 0.0026(8) -0.0108(9)
C9 0.0224(11) 0.0222(12) 0.0201(11) -0.0115(9) 0.0036(9) -0.0102(9)
C10 0.0230(11) 0.0192(11) 0.0232(11) -0.0112(9) 0.0006(9) -0.0105(9)
C11 0.0204(11) 0.0151(11) 0.0264(11) -0.0057(9) 0.0014(9) -0.0118(9)
C12 0.0216(11) 0.0181(11) 0.0244(11) -0.0058(9) 0.0037(9) -0.0137(9)
C13 0.0203(11) 0.0268(12) 0.0281(12) -0.0094(10) 0.0054(9) -0.0176(10)
C14 0.0256(12) 0.0237(12) 0.0271(12) -0.0122(10) 0.0105(10) -0.0168(10)
C15 0.0224(11) 0.0222(12) 0.0228(11) -0.0097(9) 0.0032(9) -0.0132(9)
C16 0.0272(12) 0.0264(12) 0.0225(11) -0.0127(10) 0.0007(9) -0.0143(9)
C17 0.0287(12) 0.0237(12) 0.0256(12) -0.0107(10) 0.0043(9) -0.0146(10)
C18 0.0238(11) 0.0270(13) 0.0300(12) -0.0107(10) 0.0004(10) -0.0136(10)
C19 0.0236(11) 0.0244(12) 0.0206(11) -0.0104(9) 0.0040(9) -0.0135(9)
O20 0.0280(8) 0.0228(8) 0.0176(7) -0.0086(7) 0.0013(6) -0.0086(6)
C21 0.0209(11) 0.0281(13) 0.0234(12) -0.0109(10) 0.0025(9) -0.0115(10)
O22 0.0316(8) 0.0251(9) 0.0187(8) -0.0111(7) 0.0022(6) -0.0112(6)
O23 0.0337(9) 0.0333(9) 0.0214(9) -0.0122(7) -0.0010(7) -0.0064(7)
O24 0.0216(7) 0.0235(8) 0.0181(7) -0.0104(6) 0.0018(6) -0.0088(6)
C25 0.0211(11) 0.0186(11) 0.0229(11) -0.0053(9) -0.0003(9) -0.0112(9)
O26 0.0252(9) 0.0362(10) 0.0278(8) -0.0154(7) -0.0016(7) -0.0080(7)
C27 0.0208(11) 0.0173(11) 0.0211(11) -0.0066(9) 0.0018(9) -0.0095(9)
C28 0.0292(12) 0.0304(13) 0.0271(12) -0.0163(11) -0.0025(10) -0.0098(10)
C29 0.0380(14) 0.0318(14) 0.0219(12) -0.0148(11) -0.0017(10) -0.0084(10)
C30 0.0365(13) 0.0330(13) 0.0246(12) -0.0198(11) 0.0044(10) -0.0073(10)
C31 0.0286(12) 0.0316(13) 0.0308(13) -0.0171(11) 0.0036(10) -0.0130(10)
C32 0.0218(11) 0.0227(12) 0.0209(11) -0.0065(9) -0.0013(9) -0.0092(9)
O33 0.0247(8) 0.0195(8) 0.0317(8) -0.0110(7) -0.0002(6) -0.0101(7)
C34 0.0248(11) 0.0210(12) 0.0322(12) -0.0088(10) 0.0035(10) -0.0146(10)
C35 0.0232(11) 0.0249(12) 0.0252(11) -0.0134(9) -0.0005(9) -0.0131(9)
C36 0.0247(12) 0.0270(13) 0.0317(13) -0.0109(10) 0.0004(10) -0.0153(10)
C37 0.0319(13) 0.0323(14) 0.0318(13) -0.0165(11) -0.0032(11) -0.0065(11)
C38 0.0395(14) 0.0462(16) 0.0291(13) -0.0300(13) 0.0020(11) -0.0090(12)
C39 0.0321(13) 0.0495(17) 0.0345(14) -0.0269(13) 0.0136(11) -0.0221(12)
C40 0.0232(12) 0.0292(13) 0.0371(13) -0.0128(10) 0.0031(10) -0.0191(11)
O41 0.0320(8) 0.0214(8) 0.0227(8) -0.0143(7) 0.0076(6) -0.0108(6)
C42 0.0376(13) 0.0233(13) 0.0267(12) -0.0149(11) 0.0049(10) -0.0063(10)
O43 0.0443(10) 0.0288(9) 0.0386(9) -0.0219(8) 0.0153(8) -0.0207(7)
C44 0.0416(15) 0.0379(15) 0.0379(14) -0.0252(12) 0.0096(11) -0.0164(12)

loop_
_atom_type_symbol
_atom_type_description
_atom_type_scat_dispersion_real
_atom_type_scat_dispersion_imag
_atom_type_scat_source
C C 0.0033 0.0016 'International Tables Vol C Tables 4.2.6.8 and 6.1.1.4'
H H 0.0000 0.0000 'International Tables Vol C Tables 4.2.6.8 and 6.1.1.4'
O O 0.0106 0.0060 'International Tables Vol C Tables 4.2.6.8 and 6.1.1.4'

loop_
_geom_angle_atom_site_label_1
_geom_angle_atom_site_label_2
_geom_angle_atom_site_label_3
_geom_angle
O22 C1 C14 107.39(16)
O22 C1 C15 112.26(16)
C14 C1 C15 109.44(17)
O22 C1 C2 100.39(15)
C14 C1 C2 115.12(16)
C15 C1 C2 111.91(17)
O20 C2 C3 114.77(16)
O20 C2 C1 102.39(15)
C3 C2 C1 116.91(17)
O20 C2 H2 107.4
C3 C2 H2 107.4
C1 C2 H2 107.4
C4 C3 C2 114.36(16)
C4 C3 C8 112.76(16)
C2 C3 C8 111.37(16)
C4 C3 H3 105.9
C2 C3 H3 105.9
C8 C3 H3 105.9
O41 C4 C3 104.79(15)
O41 C4 C5 109.40(16)
C3 C4 C5 109.75(17)
O41 C4 H4 110.9
C3 C4 H4 110.9
C5 C4 H4 110.9
C6 C5 C4 114.71(17)
C6 C5 H5B 108.6
C4 C5 H5B 108.6
C6 C5 H5A 108.6
C4 C5 H5A 108.6
H5B C5 H5A 107.6
C7 C6 C5 110.62(16)
C7 C6 H6A 109.5
C5 C6 H6A 109.5
C7 C6 H6B 109.5
C5 C6 H6B 109.5
H6A C6 H6B 108.1
O24 C7 C6 110.82(15)
O24 C7 C8 108.01(15)
C6 C7 C8 112.06(17)
O24 C7 H7 108.6
C6 C7 H7 108.6
C8 C7 H7 108.6
C19 C8 C7 110.94(16)
C19 C8 C9 104.78(16)
C7 C8 C9 111.49(16)
C19 C8 C3 110.89(16)
C7 C8 C3 104.62(15)
C9 C8 C3 114.26(16)
C10 C9 C8 123.76(17)
C10 C9 H9B 106.4
C8 C9 H9B 106.4
C10 C9 H9A 106.4
C8 C9 H9A 106.4
H9B C9 H9A 106.5
O33 C10 C11 113.16(16)
O33 C10 C9 103.42(15)
C11 C10 C9 114.58(17)
O33 C10 H10 108.5
C11 C10 H10 108.5
C9 C10 H10 108.5
C12 C11 C10 119.94(18)
C12 C11 C15 117.22(18)
C10 C11 C15 121.82(17)
C11 C12 C13 118.68(19)
C11 C12 C18 126.2(2)
C13 C12 C18 114.38(18)
C14 C13 C12 118.85(19)
C14 C13 H13 120.6
C12 C13 H13 120.6
C13 C14 C1 119.8(2)
C13 C14 H14 120.1
C1 C14 H14 120.1
C1 C15 C16 112.74(17)
C1 C15 C17 111.81(17)
C16 C15 C17 104.00(16)
C1 C15 C11 101.58(15)
C16 C15 C11 117.71(17)
C17 C15 C11 109.19(17)
C15 C16 H16B 109.5
C15 C16 H16C 109.5
H16B C16 H16C 109.5
C15 C16 H16A 109.5
H16B C16 H16A 109.5
H16C C16 H16A 109.5
C15 C17 H17A 109.5
C15 C17 H17B 109.5
H17A C17 H17B 109.5
C15 C17 H17C 109.5
H17A C17 H17C 109.5
H17B C17 H17C 109.5
C12 C18 H18A 109.5
C12 C18 H18B 109.5
H18A C18 H18B 109.5
C12 C18 H18C 109.5
H18A C18 H18C 109.5
H18B C18 H18C 109.5
C8 C19 H19B 109.5
C8 C19 H19C 109.5
H19B C19 H19C 109.5
C8 C19 H19A 109.5
H19B C19 H19A 109.5
H19C C19 H19A 109.5
C21 O20 C2 108.37(16)
O23 C21 O20 124.3(2)
O23 C21 O22 123.56(19)
O20 C21 O22 112.13(18)
C21 O22 C1 108.85(15)
C25 O24 C7 116.56(15)
O26 C25 O24 123.60(19)
O26 C25 C27 123.88(19)
O24 C25 C27 112.51(17)
C32 C27 C28 119.65(19)
C32 C27 C25 122.37(18)
C28 C27 C25 117.85(19)
C29 C28 C27 120.1(2)
C29 C28 H28 120.0
C27 C28 H28 120.0
C30 C29 C28 120.0(2)
C30 C29 H29 120.0
C28 C29 H29 120.0
C29 C30 C31 120.2(2)
C29 C30 H30 119.9
C31 C30 H30 119.9
C32 C31 C30 120.3(2)
C32 C31 H31 119.8
C30 C31 H31 119.8
C31 C32 C27 119.86(19)
C31 C32 H32 120.1
C27 C32 H32 120.1
C34 O33 C10 113.59(15)
O33 C34 C35 111.86(17)
O33 C34 H34A 109.2
C35 C34 H34A 109.2
O33 C34 H34B 109.2
C35 C34 H34B 109.2
H34A C34 H34B 107.9
C36 C35 C40 118.3(2)
C36 C35 C34 119.20(19)
C40 C35 C34 122.5(2)
C37 C36 C35 120.6(2)
C37 C36 H36 119.7
C35 C36 H36 119.7
C36 C37 C38 120.4(2)
C36 C37 H37 119.8
C38 C37 H37 119.8
C39 C38 C37 119.4(2)
C39 C38 H38 120.3
C37 C38 H38 120.3
C38 C39 C40 120.7(2)
C38 C39 H39 119.6
C40 C39 H39 119.6
C39 C40 C35 120.5(2)
C39 C40 H40 119.8
C35 C40 H40 119.8
C42 O41 C4 116.28(16)
O41 C42 O43 112.97(18)
O41 C42 H42B 109.0
O43 C42 H42B 109.0
O41 C42 H42A 109.0
O43 C42 H42A 109.0
H42B C42 H42A 107.8
C42 O43 C44 112.09(17)
O43 C44 H44C 109.5
O43 C44 H44A 109.5
H44C C44 H44A 109.5
O43 C44 H44B 109.5
H44C C44 H44B 109.5
H44A C44 H44B 109.5

loop_
_geom_bond_atom_site_label_1
_geom_bond_atom_site_label_2
_geom_bond_distance
C1 O22 1.457(2)
C1 C14 1.514(3)
C1 C15 1.533(3)
C1 C2 1.548(3)
C2 O20 1.454(2)
C2 C3 1.537(3)
C2 H2 1.0
C3 C4 1.530(3)
C3 C8 1.561(3)
C3 H3 1.0
C4 O41 1.438(2)
C4 C5 1.530(3)
C4 H4 1.0
C5 C6 1.524(3)
C5 H5B 0.99
C5 H5A 0.99
C6 C7 1.512(3)
C6 H6A 0.99
C6 H6B 0.99
C7 O24 1.456(2)
C7 C8 1.537(3)
C7 H7 1.0
C8 C19 1.537(3)
C8 C9 1.553(3)
C9 C10 1.543(3)
C9 H9B 0.99
C9 H9A 0.99
C10 O33 1.436(2)
C10 C11 1.508(3)
C10 H10 1.0
C11 C12 1.348(3)
C11 C15 1.554(3)
C12 C13 1.473(3)
C12 C18 1.502(3)
C13 C14 1.330(3)
C13 H13 0.95
C14 H14 0.95
C15 C16 1.537(3)
C15 C17 1.541(3)
C16 H16B 0.98
C16 H16C 0.98
C16 H16A 0.98
C17 H17A 0.98
C17 H17B 0.98
C17 H17C 0.98
C18 H18A 0.98
C18 H18B 0.98
C18 H18C 0.98
C19 H19B 0.98
C19 H19C 0.98
C19 H19A 0.98
O20 C21 1.334(2)
C21 O23 1.196(3)
C21 O22 1.347(3)
O24 C25 1.346(2)
C25 O26 1.213(2)
C25 C27 1.490(3)
C27 C32 1.389(3)
C27 C28 1.391(3)
C28 C29 1.383(3)
C28 H28 0.95
C29 C30 1.379(3)
C29 H29 0.95
C30 C31 1.382(3)
C30 H30 0.95
C31 C32 1.379(3)
C31 H31 0.95
C32 H32 0.95
O33 C34 1.428(2)
C34 C35 1.491(3)
C34 H34A 0.99
C34 H34B 0.99
C35 C36 1.390(3)
C35 C40 1.396(3)
C36 C37 1.379(3)
C36 H36 0.95
C37 C38 1.380(3)
C37 H37 0.95
C38 C39 1.374(4)
C38 H38 0.95
C39 C40 1.375(3)
C39 H39 0.95
C40 H40 0.95
O41 C42 1.400(3)
C42 O43 1.405(3)
C42 H42B 0.99
C42 H42A 0.99
O43 C44 1.421(3)
C44 H44C 0.98
C44 H44A 0.98
C44 H44B 0.98

loop_
_geom_hbond_atom_site_label_D
_geom_hbond_atom_site_label_H
_geom_hbond_atom_site_label_A
_geom_hbond_site_symmetry_A
_geom_hbond_distance_DH
_geom_hbond_distance_HA
_geom_hbond_distance_DA
_geom_hbond_angle_DHA
C34 H34A O43 1_565 0.99 2.42 3.377(3) 163
C38 H38 O23 1_564 0.95 2.44 3.295(3) 149
C31 H31 O33 2_666 0.95 2.49 3.426(3) 168
C2 H2 O23 2_657 1.00 2.51 3.433(3) 153
C16 H16A O23 2_657 0.98 2.53 3.357(3) 142
C19 H19C O23 2_657 0.98 2.54 3.477(3) 160
C18 H18C Cg 2_566 0.98 2.89 3.492(3) 121

loop_
_geom_torsion_atom_site_label_1
_geom_torsion_atom_site_label_2
_geom_torsion_atom_site_label_3
_geom_torsion_atom_site_label_4
_geom_torsion
O22 C1 C2 O20 26.87(18)
C14 C1 C2 O20 -88.07(19)
C15 C1 C2 O20 146.14(16)
O22 C1 C2 C3 153.21(16)
C14 C1 C2 C3 38.3(3)
C15 C1 C2 C3 -87.5(2)
O20 C2 C3 C4 4.3(2)
C1 C2 C3 C4 -115.6(2)
O20 C2 C3 C8 -124.98(18)
C1 C2 C3 C8 115.07(19)
C2 C3 C4 O41 58.5(2)
C8 C3 C4 O41 -172.95(15)
C2 C3 C4 C5 175.84(17)
C8 C3 C4 C5 -55.6(2)
O41 C4 C5 C6 163.01(17)
C3 C4 C5 C6 48.5(2)
C4 C5 C6 C7 -50.2(2)
C5 C6 C7 O24 179.13(16)
C5 C6 C7 C8 58.4(2)
O24 C7 C8 C19 -65.5(2)
C6 C7 C8 C19 56.9(2)
O24 C7 C8 C9 50.9(2)
C6 C7 C8 C9 173.24(16)
O24 C7 C8 C3 174.89(15)
C6 C7 C8 C3 -62.8(2)
C4 C3 C8 C19 -57.8(2)
C2 C3 C8 C19 72.3(2)
C4 C3 C8 C7 61.8(2)
C2 C3 C8 C7 -168.02(16)
C4 C3 C8 C9 -175.95(16)
C2 C3 C8 C9 -45.8(2)
C19 C8 C9 C10 -173.02(18)
C7 C8 C9 C10 66.9(2)
C3 C8 C9 C10 -51.5(3)
C8 C9 C10 O33 176.60(17)
C8 C9 C10 C11 53.0(3)
O33 C10 C11 C12 137.37(19)
C9 C10 C11 C12 -104.4(2)
O33 C10 C11 C15 -54.5(2)
C9 C10 C11 C15 63.8(2)
C10 C11 C12 C13 150.34(18)
C15 C11 C12 C13 -18.4(3)
C10 C11 C12 C18 -19.5(3)
C15 C11 C12 C18 171.80(18)
C11 C12 C13 C14 -17.7(3)
C18 C12 C13 C14 153.33(19)
C12 C13 C14 C1 9.1(3)
O22 C1 C14 C13 155.28(18)
C15 C1 C14 C13 33.2(2)
C2 C1 C14 C13 -93.9(2)
O22 C1 C15 C16 53.1(2)
C14 C1 C15 C16 172.27(16)
C2 C1 C15 C16 -58.9(2)
O22 C1 C15 C17 -63.6(2)
C14 C1 C15 C17 55.5(2)
C2 C1 C15 C17 -175.65(16)
O22 C1 C15 C11 -179.97(16)
C14 C1 C15 C11 -60.82(19)
C2 C1 C15 C11 68.0(2)
C12 C11 C15 C1 56.4(2)
C10 C11 C15 C1 -112.1(2)
C12 C11 C15 C16 179.97(18)
C10 C11 C15 C16 11.5(3)
C12 C11 C15 C17 -61.8(2)
C10 C11 C15 C17 129.69(19)
C3 C2 O20 C21 -149.52(17)

_cod_database_fobs_code 2240612
